data_7103701
loop_
_publ_author_name
'Avenoza, Alberto'
'Busto, Jes\'us H.'
'Canal, Noelia'
'Peregrina, Jes\'us M.'

_publ_section_title
;
 Reactivity of 2-acylaminoacrylates with ketene diethyl acetal;
 [2 + 2] cycloadditions vs. tandem condensations
;
_journal_coden_ASTM CHCOFS
_journal_issue 12
_journal_name_full
;
 Chemical Communications (Cambridge, United Kingdom)
;
_journal_page_first 1376
_journal_page_last 1377
_journal_paper_doi 10.1039/b302000b
_journal_year 2003
_chemical_formula_sum 'C23 H31 N O3 Si'
_chemical_formula_weight 397.58
_chemical_name_common AcNH-C4Ser-CH2O-SiPh2tBu
_chemical_name_systematic AcNH-C4Ser-CH2O-SiPh2tBu
_space_group_IT_number 14
_symmetry_cell_setting monoclinic
_symmetry_space_group_name_Hall '-P 2ybc'
_symmetry_space_group_name_H-M 'P 1 21/c 1'
_atom_sites_solution_hydrogens geom
_atom_sites_solution_primary direct
_atom_sites_solution_secondary difmap
_audit_creation_method SHELXL-97
_cell_angle_alpha 90.00
_cell_angle_beta 121.0891(9)
_cell_angle_gamma 90.00
_cell_formula_units_Z 4
_cell_length_a 15.8810(3)
_cell_length_b 8.8310(2)
_cell_length_c 18.6380(4)
_cell_measurement_reflns_used 20035
_cell_measurement_temperature 173(2)
_cell_measurement_theta_max 27.88
_cell_measurement_theta_min 1.02
_cell_volume 2238.44(8)
_computing_cell_refinement 'HKL Scalepack (Otwinowski & Minor 1997)'
_computing_data_collection KappaCCD
_computing_data_reduction 'Denzo and Scalepak (Otwinowski & Minor, 1997'
_computing_molecular_graphics ORTEP-III
_computing_structure_refinement 'SHELXL-97 (Sheldrick, 1997)'
_computing_structure_solution 'SHELXS-97 (Sheldrick, 1990)'
_diffrn_ambient_temperature 173(2)
_diffrn_measured_fraction_theta_full 0.990
_diffrn_measured_fraction_theta_max 0.990
_diffrn_measurement_device_type KappaCCD
_diffrn_measurement_method CCD
_diffrn_radiation_monochromator graphite
_diffrn_radiation_source 'normal-focus sealed tube'
_diffrn_radiation_type MoK\a
_diffrn_radiation_wavelength 0.71073
_diffrn_reflns_av_R_equivalents 0.0392
_diffrn_reflns_av_sigmaI/netI 0.0427
_diffrn_reflns_limit_h_max 20
_diffrn_reflns_limit_h_min -20
_diffrn_reflns_limit_k_max 11
_diffrn_reflns_limit_k_min -11
_diffrn_reflns_limit_l_max 18
_diffrn_reflns_limit_l_min -24
_diffrn_reflns_number 16905
_diffrn_reflns_theta_full 27.92
_diffrn_reflns_theta_max 27.92
_diffrn_reflns_theta_min 1.28
_exptl_absorpt_coefficient_mu 0.127
_exptl_absorpt_correction_type none
_exptl_crystal_colour Colourless
_exptl_crystal_density_diffrn 1.180
_exptl_crystal_density_meas ?
_exptl_crystal_density_method .
_exptl_crystal_description Prism
_exptl_crystal_F_000 856
_exptl_crystal_size_max 0.4
_exptl_crystal_size_mid 0.35
_exptl_crystal_size_min 0.25
_refine_diff_density_max 0.642
_refine_diff_density_min -0.334
_refine_diff_density_rms 0.047
_refine_ls_extinction_method none
_refine_ls_goodness_of_fit_ref 1.046
_refine_ls_hydrogen_treatment mixed
_refine_ls_matrix_type full
_refine_ls_number_parameters 253
_refine_ls_number_reflns 5311
_refine_ls_number_restraints 0
_refine_ls_restrained_S_all 1.046
_refine_ls_R_factor_all 0.0682
_refine_ls_R_factor_gt 0.0501
_refine_ls_shift/su_max 0.001
_refine_ls_shift/su_mean 0.000
_refine_ls_structure_factor_coef Fsqd
_refine_ls_weighting_details 'calc w=1/[\s^2^(Fo^2^)+(0.0658P)^2^+1.0465P] where P=(Fo^2^+2Fc^2^)/3'
_refine_ls_weighting_scheme calc
_refine_ls_wR_factor_gt 0.1314
_refine_ls_wR_factor_ref 0.1440
_reflns_number_gt 4114
_reflns_number_total 5311
_reflns_threshold_expression >2sigma(I)
_cod_data_source_file b302000b.txt
_cod_data_source_block shelxl_2
_cod_depositor_comments
;
The following automatic conversions were performed:
'_symmetry_cell_setting' value 'Monoclinic' changed to 'monoclinic'
according to '/home/saulius/struct/CIF-dictionaries/cif_core.dic'
dictionary named 'cif_core.dic' version 2.4.1 from 2010-06-29.

Automatic conversion script
Id: cif_fix_enum 1527 2010-12-29 10:47:43Z saulius 
;
_cod_original_sg_symbol_H-M 'P 21/c'
_cod_original_formula_sum 'C23 H31 N1 O3 Si1'
_cod_database_code 7103701

loop_
_symmetry_equiv_pos_as_xyz
'x, y, z'
'-x, y+1/2, -z+1/2'
'-x, -y, -z'
'x, -y-1/2, z-1/2'

loop_
_atom_site_label
_atom_site_type_symbol
_atom_site_fract_x
_atom_site_fract_y
_atom_site_fract_z
_atom_site_U_iso_or_equiv
_atom_site_adp_type
_atom_site_occupancy
_atom_site_symmetry_multiplicity
_atom_site_calc_flag
_atom_site_refinement_flags
_atom_site_disorder_assembly
_atom_site_disorder_group
Si1 Si 0.78437(3) 0.31104(6) 0.48127(3) 0.03090(14) Uani 1 1 d . . .
O2 O 0.43610(10) 0.48211(14) 0.24228(8) 0.0369(3) Uani 1 1 d . . .
O3 O 0.40443(10) 0.52063(16) 0.37659(9) 0.0423(3) Uani 1 1 d . . .
H3 H 0.4045 0.5684 0.3291 0.051 Uiso 1 1 d R . .
O4 O 0.67391(8) 0.27034(15) 0.46279(8) 0.0337(3) Uani 1 1 d . . .
C5 C 0.45991(13) 0.3506(2) 0.23583(11) 0.0320(4) Uani 1 1 d . . .
N6 N 0.49040(10) 0.24900(17) 0.29721(9) 0.0304(3) Uani 1 1 d . . .
H6 H 0.5074 0.1486 0.2894 0.036 Uiso 1 1 d R . .
C7 C 0.77467(13) 0.3952(2) 0.38464(11) 0.0350(4) Uani 1 1 d . . .
C8 C 0.59349(12) 0.3735(2) 0.43334(11) 0.0311(4) Uani 1 1 d . . .
H8A H 0.5996 0.4654 0.3982 0.037 Uiso 1 1 d R . .
H8B H 0.5879 0.4191 0.4801 0.037 Uiso 1 1 d R . .
C9 C 0.49861(12) 0.28732(19) 0.37669(10) 0.0283(3) Uani 1 1 d . . .
C10 C 0.85092(13) 0.1237(2) 0.51522(12) 0.0390(4) Uani 1 1 d . . .
C11 C 0.84653(13) 0.4512(2) 0.56927(11) 0.0359(4) Uani 1 1 d . . .
C12 C 0.48312(14) 0.1569(2) 0.42431(12) 0.0349(4) Uani 1 1 d . . .
H12A H 0.4498 0.0747 0.3863 0.042 Uiso 1 1 d R . .
H12B H 0.5458 0.1227 0.4691 0.042 Uiso 1 1 d R . .
C13 C 0.40715(12) 0.3630(2) 0.36992(11) 0.0325(4) Uani 1 1 d . . .
H13 H 0.3400 0.3358 0.3125 0.039 Uiso 1 1 d R . .
C14 C 0.42227(14) 0.2678(2) 0.44408(12) 0.0389(4) Uani 1 1 d . . .
H14A H 0.4616 0.3230 0.5000 0.047 Uiso 1 1 d R . .
H14B H 0.3680 0.2187 0.4498 0.047 Uiso 1 1 d R . .
C15 C 0.96155(14) 0.1465(3) 0.55139(14) 0.0492(5) Uani 1 1 d . . .
H15A H 0.9947 0.0506 0.5684 0.059 Uiso 1 1 d R . .
H15B H 0.9873 0.2129 0.5989 0.059 Uiso 1 1 d R . .
H15C H 0.9717 0.1905 0.5094 0.059 Uiso 1 1 d R . .
C16 C 0.45379(17) 0.2996(2) 0.15648(12) 0.0441(5) Uani 1 1 d . . .
H16A H 0.4747 0.1961 0.1619 0.053 Uiso 1 1 d R . .
H16B H 0.4954 0.3624 0.1458 0.053 Uiso 1 1 d R . .
H16C H 0.3870 0.3083 0.1109 0.053 Uiso 1 1 d R . .
C17 C 0.80082(15) 0.5451(2) 0.38216(13) 0.0435(5) Uani 1 1 d . . .
H17 H 0.8224 0.6152 0.4327 0.052 Uiso 1 1 d R . .
C18 C 0.80757(15) 0.4813(3) 0.61990(12) 0.0478(5) Uani 1 1 d . . .
H18 H 0.7458 0.4175 0.6141 0.057 Uiso 1 1 d R . .
C19 C 0.93385(14) 0.5258(3) 0.58896(13) 0.0442(5) Uani 1 1 d . . .
H19 H 0.9634 0.5057 0.5520 0.053 Uiso 1 1 d R . .
C20 C 0.73852(16) 0.3111(3) 0.31055(12) 0.0447(5) Uani 1 1 d . . .
H20 H 0.7260 0.1978 0.3102 0.054 Uiso 1 1 d R . .
C21 C 0.76254(16) 0.5195(3) 0.24060(14) 0.0507(6) Uani 1 1 d . . .
H21 H 0.7612 0.5553 0.1878 0.061 Uiso 1 1 d R . .
C22 C 0.83532(17) 0.0610(3) 0.58436(15) 0.0552(6) Uani 1 1 d . . .
H22A H 0.8682 -0.0346 0.6038 0.066 Uiso 1 1 d R . .
H22B H 0.7663 0.0478 0.5627 0.066 Uiso 1 1 d R . .
H22C H 0.8618 0.1316 0.6301 0.066 Uiso 1 1 d R . .
C23 C 0.81239(16) 0.0077(3) 0.44395(15) 0.0537(6) Uani 1 1 d . . .
H23A H 0.8489 -0.0848 0.4648 0.064 Uiso 1 1 d R . .
H23B H 0.8202 0.0466 0.3996 0.064 Uiso 1 1 d R . .
H23C H 0.7440 -0.0117 0.4229 0.064 Uiso 1 1 d R . .
C24 C 0.79486(16) 0.6069(3) 0.31127(14) 0.0517(5) Uani 1 1 d . . .
H24 H 0.8182 0.7160 0.3112 0.062 Uiso 1 1 d R . .
C25 C 0.97853(16) 0.6288(3) 0.65446(14) 0.0555(6) Uani 1 1 d . . .
H25 H 1.0462 0.6841 0.6700 0.067 Uiso 1 1 d R . .
C26 C 0.73362(17) 0.3720(3) 0.23979(13) 0.0531(6) Uani 1 1 d . . .
H26 H 0.7065 0.3070 0.1824 0.064 Uiso 1 1 d R . .
C27 C 0.85291(18) 0.5834(3) 0.68608(14) 0.0652(7) Uani 1 1 d . . .
H27 H 0.8231 0.6007 0.7226 0.078 Uiso 1 1 d R . .
C28 C 0.93750(18) 0.6588(3) 0.70210(15) 0.0649(7) Uani 1 1 d . . .
H28 H 0.9694 0.7356 0.7490 0.078 Uiso 1 1 d R . .

loop_
_atom_site_aniso_label
_atom_site_aniso_U_11
_atom_site_aniso_U_22
_atom_site_aniso_U_33
_atom_site_aniso_U_23
_atom_site_aniso_U_13
_atom_site_aniso_U_12
Si1 0.0265(2) 0.0408(3) 0.0277(2) -0.0015(2) 0.01574(19) 0.00313(19)
O2 0.0474(7) 0.0328(7) 0.0344(7) 0.0028(5) 0.0237(6) 0.0045(5)
O3 0.0437(7) 0.0453(8) 0.0459(8) -0.0001(6) 0.0289(7) 0.0061(6)
O4 0.0275(6) 0.0406(7) 0.0349(7) 0.0032(5) 0.0176(5) 0.0064(5)
C5 0.0339(8) 0.0345(9) 0.0294(9) -0.0017(7) 0.0176(7) -0.0008(7)
N6 0.0354(7) 0.0314(7) 0.0277(7) -0.0004(6) 0.0186(6) 0.0010(6)
C7 0.0288(8) 0.0470(11) 0.0314(9) -0.0005(8) 0.0171(7) 0.0022(7)
C8 0.0262(8) 0.0360(9) 0.0320(9) -0.0023(7) 0.0156(7) 0.0042(7)
C9 0.0287(8) 0.0336(9) 0.0263(8) 0.0005(7) 0.0169(7) 0.0009(6)
C10 0.0306(9) 0.0461(11) 0.0403(10) -0.0007(8) 0.0182(8) 0.0070(8)
C11 0.0302(8) 0.0461(11) 0.0291(9) -0.0020(8) 0.0137(7) 0.0063(7)
C12 0.0374(9) 0.0386(10) 0.0337(9) 0.0019(8) 0.0219(8) -0.0006(7)
C13 0.0290(8) 0.0395(10) 0.0328(9) 0.0006(7) 0.0186(7) 0.0020(7)
C14 0.0400(10) 0.0489(11) 0.0382(10) -0.0006(8) 0.0276(9) -0.0020(8)
C15 0.0317(9) 0.0616(14) 0.0503(12) -0.0083(10) 0.0184(9) 0.0106(9)
C16 0.0633(13) 0.0410(11) 0.0341(10) 0.0024(8) 0.0295(10) 0.0062(9)
C17 0.0442(11) 0.0487(12) 0.0342(10) 0.0011(9) 0.0179(9) -0.0006(9)
C18 0.0379(10) 0.0708(15) 0.0336(10) -0.0073(10) 0.0176(8) 0.0102(10)
C19 0.0362(10) 0.0526(12) 0.0383(10) -0.0044(9) 0.0154(8) 0.0001(9)
C20 0.0492(11) 0.0537(12) 0.0341(10) -0.0039(9) 0.0235(9) -0.0037(9)
C21 0.0428(11) 0.0749(16) 0.0382(11) 0.0143(11) 0.0236(9) 0.0059(10)
C22 0.0525(13) 0.0600(14) 0.0558(14) 0.0199(11) 0.0299(11) 0.0176(11)
C23 0.0434(11) 0.0482(12) 0.0613(14) -0.0094(11) 0.0212(11) 0.0066(9)
C24 0.0458(11) 0.0603(14) 0.0450(12) 0.0130(10) 0.0206(10) -0.0023(10)
C25 0.0399(11) 0.0582(14) 0.0456(12) -0.0086(11) 0.0060(10) -0.0012(10)
C26 0.0552(13) 0.0735(16) 0.0342(11) -0.0037(10) 0.0256(10) 0.0023(11)
C27 0.0516(13) 0.096(2) 0.0392(12) -0.0202(12) 0.0176(10) 0.0188(13)
C28 0.0530(14) 0.0717(17) 0.0423(12) -0.0210(12) 0.0049(11) 0.0133(12)

loop_
_atom_type_symbol
_atom_type_description
_atom_type_scat_dispersion_real
_atom_type_scat_dispersion_imag
_atom_type_scat_source
C C 0.0033 0.0016 'International Tables Vol C Tables 4.2.6.8 and 6.1.1.4'
H H 0.0000 0.0000 'International Tables Vol C Tables 4.2.6.8 and 6.1.1.4'
N N 0.0061 0.0033 'International Tables Vol C Tables 4.2.6.8 and 6.1.1.4'
O O 0.0106 0.0060 'International Tables Vol C Tables 4.2.6.8 and 6.1.1.4'
Si Si 0.0817 0.0704 'International Tables Vol C Tables 4.2.6.8 and 6.1.1.4'

loop_
_geom_angle_atom_site_label_1
_geom_angle_atom_site_label_2
_geom_angle_atom_site_label_3
_geom_angle
_geom_angle_site_symmetry_1
_geom_angle_site_symmetry_3
_geom_angle_publ_flag
O4 Si1 C11 110.49(7) . . ?
O4 Si1 C7 109.58(7) . . ?
C11 Si1 C7 108.80(9) . . ?
O4 Si1 C10 103.34(8) . . ?
C11 Si1 C10 109.52(8) . . ?
C7 Si1 C10 114.99(9) . . ?
C13 O3 H3 109.4 . . ?
C8 O4 Si1 125.95(12) . . ?
O2 C5 N6 122.58(16) . . ?
O2 C5 C16 120.43(16) . . ?
N6 C5 C16 116.98(16) . . ?
C5 N6 C9 121.19(15) . . ?
C5 N6 H6 119.8 . . ?
C9 N6 H6 119.0 . . ?
C17 C7 C20 116.55(18) . . ?
C17 C7 Si1 121.90(15) . . ?
C20 C7 Si1 121.53(15) . . ?
O4 C8 C9 108.42(14) . . ?
O4 C8 H8A 111.8 . . ?
C9 C8 H8A 108.8 . . ?
O4 C8 H8B 112.6 . . ?
C9 C8 H8B 107.6 . . ?
H8A C8 H8B 107.5 . . ?
N6 C9 C8 110.95(14) . . ?
N6 C9 C13 115.51(14) . . ?
C8 C9 C13 113.12(14) . . ?
N6 C9 C12 116.88(14) . . ?
C8 C9 C12 111.54(14) . . ?
C13 C9 C12 86.99(13) . . ?
C23 C10 C15 108.79(16) . . ?
C23 C10 C22 108.72(19) . . ?
C15 C10 C22 108.82(17) . . ?
C23 C10 Si1 113.04(14) . . ?
C15 C10 Si1 110.36(15) . . ?
C22 C10 Si1 107.00(14) . . ?
C18 C11 C19 117.22(19) . . ?
C18 C11 Si1 119.98(15) . . ?
C19 C11 Si1 122.77(15) . . ?
C14 C12 C9 88.24(14) . . ?
C14 C12 H12A 118.7 . . ?
C9 C12 H12A 109.3 . . ?
C14 C12 H12B 119.1 . . ?
C9 C12 H12B 109.4 . . ?
H12A C12 H12B 109.5 . . ?
O3 C13 C14 117.66(16) . . ?
O3 C13 C9 119.60(15) . . ?
C14 C13 C9 89.22(13) . . ?
O3 C13 H13 104.4 . . ?
C14 C13 H13 112.9 . . ?
C9 C13 H13 113.0 . . ?
C13 C14 C12 87.61(13) . . ?
C13 C14 H14A 112.9 . . ?
C12 C14 H14A 114.6 . . ?
C13 C14 H14B 125.7 . . ?
C12 C14 H14B 114.9 . . ?
H14A C14 H14B 101.6 . . ?
C10 C15 H15A 109.7 . . ?
C10 C15 H15B 109.4 . . ?
H15A C15 H15B 109.5 . . ?
C10 C15 H15C 109.3 . . ?
H15A C15 H15C 109.5 . . ?
H15B C15 H15C 109.5 . . ?
C5 C16 H16A 109.9 . . ?
C5 C16 H16B 109.3 . . ?
H16A C16 H16B 109.5 . . ?
C5 C16 H16C 109.2 . . ?
H16A C16 H16C 109.5 . . ?
H16B C16 H16C 109.5 . . ?
C24 C17 C7 122.0(2) . . ?
C24 C17 H17 117.6 . . ?
C7 C17 H17 120.3 . . ?
C27 C18 C11 121.1(2) . . ?
C27 C18 H18 116.8 . . ?
C11 C18 H18 121.8 . . ?
C25 C19 C11 121.7(2) . . ?
C25 C19 H19 119.9 . . ?
C11 C19 H19 118.3 . . ?
C26 C20 C7 121.6(2) . . ?
C26 C20 H20 117.3 . . ?
C7 C20 H20 120.3 . . ?
C24 C21 C26 119.8(2) . . ?
C24 C21 H21 124.0 . . ?
C26 C21 H21 116.1 . . ?
C10 C22 H22A 110.0 . . ?
C10 C22 H22B 109.5 . . ?
H22A C22 H22B 109.5 . . ?
C10 C22 H22C 108.9 . . ?
H22A C22 H22C 109.5 . . ?
H22B C22 H22C 109.5 . . ?
C10 C23 H23A 109.3 . . ?
C10 C23 H23B 109.6 . . ?
H23A C23 H23B 109.5 . . ?
C10 C23 H23C 109.5 . . ?
H23A C23 H23C 109.5 . . ?
H23B C23 H23C 109.5 . . ?
C21 C24 C17 119.9(2) . . ?
C21 C24 H24 118.6 . . ?
C17 C24 H24 121.3 . . ?
C28 C25 C19 119.9(2) . . ?
C28 C25 H25 118.8 . . ?
C19 C25 H25 121.3 . . ?
C21 C26 C20 120.0(2) . . ?
C21 C26 H26 118.0 . . ?
C20 C26 H26 122.0 . . ?
C28 C27 C18 120.2(2) . . ?
C28 C27 H27 121.0 . . ?
C18 C27 H27 118.8 . . ?
C25 C28 C27 119.9(2) . . ?
C25 C28 H28 119.8 . . ?
C27 C28 H28 120.3 . . ?

loop_
_geom_bond_atom_site_label_1
_geom_bond_atom_site_label_2
_geom_bond_distance
_geom_bond_site_symmetry_2
_geom_bond_publ_flag
Si1 O4 1.6436(13) . ?
Si1 C11 1.877(2) . ?
Si1 C7 1.8797(19) . ?
Si1 C10 1.888(2) . ?
O2 C5 1.246(2) . ?
O3 C13 1.400(2) . ?
O3 H3 0.9810 . ?
O4 C8 1.428(2) . ?
C5 N6 1.333(2) . ?
C5 C16 1.500(3) . ?
N6 C9 1.458(2) . ?
N6 H6 0.9599 . ?
C7 C17 1.395(3) . ?
C7 C20 1.403(3) . ?
C8 C9 1.524(2) . ?
C8 H8A 1.0780 . ?
C8 H8B 1.0054 . ?
C9 C13 1.544(2) . ?
C9 C12 1.549(2) . ?
C10 C23 1.533(3) . ?
C10 C15 1.536(3) . ?
C10 C22 1.536(3) . ?
C11 C18 1.395(3) . ?
C11 C19 1.402(3) . ?
C12 C14 1.548(3) . ?
C12 H12A 0.9600 . ?
C12 H12B 0.9600 . ?
C13 C14 1.527(3) . ?
C13 H13 1.0774 . ?
C14 H14A 1.0205 . ?
C14 H14B 1.0181 . ?
C15 H15A 0.9599 . ?
C15 H15B 0.9598 . ?
C15 H15C 0.9600 . ?
C16 H16A 0.9601 . ?
C16 H16B 0.9599 . ?
C16 H16C 0.9600 . ?
C17 C24 1.387(3) . ?
C17 H17 1.0278 . ?
C18 C27 1.391(3) . ?
C18 H18 1.0878 . ?
C19 C25 1.388(3) . ?
C19 H19 1.0300 . ?
C20 C26 1.389(3) . ?
C20 H20 1.0199 . ?
C21 C24 1.377(3) . ?
C21 C26 1.379(4) . ?
C21 H21 1.0234 . ?
C22 H22A 0.9601 . ?
C22 H22B 0.9600 . ?
C22 H22C 0.9600 . ?
C23 H23A 0.9601 . ?
C23 H23B 0.9600 . ?
C23 H23C 0.9600 . ?
C24 H24 1.0328 . ?
C25 C28 1.371(4) . ?
C25 H25 1.0752 . ?
C26 H26 1.0880 . ?
C27 C28 1.387(4) . ?
C27 H27 1.0214 . ?
C28 H28 1.0118 . ?
